data_4132018
loop_
_publ_author_name
'Gheewala, Chirag D.'
'Hirschi, Jennifer S.'
'Lee, Wai-Hang'
'Paley, Daniel W.'
'Vetticatt, Mathew J.'
'Lambert, Tristan H.'

_publ_section_title
;
 Asymmetric Induction via a Helically Chiral Anion: Enantioselective
 Pentacarboxycyclopentadiene Br\/onsted Acid-Catalyzed
 Inverse-Electron-Demand Diels-Alder Cycloaddition of Oxocarbenium Ions.
;
_journal_issue 10
_journal_name_full 'Journal of the American Chemical Society'
_journal_page_first 3523
_journal_page_last 3527
_journal_paper_doi 10.1021/jacs.8b00260
_journal_volume 140
_journal_year 2018
_chemical_absolute_configuration ad
_chemical_formula_moiety 'C13 H16 O3'
_chemical_formula_sum 'C13 H16 O3'
_chemical_formula_weight 220.26
_space_group_crystal_system orthorhombic
_space_group_IT_number 18
_space_group_name_Hall 'P 2 2ab'
_space_group_name_H-M_alt 'P 21 21 2'
_atom_sites_solution_hydrogens geom
_atom_sites_solution_primary dual
_audit_creation_date 2017-06-30
_audit_creation_method
;
Olex2 1.2
(compiled 2017.03.28 svn.r3405 for OlexSys, GUI svn.r5337)
;
_cell_angle_alpha 90
_cell_angle_beta 90
_cell_angle_gamma 90
_cell_formula_units_Z 4
_cell_length_a 28.7833(4)
_cell_length_b 7.66350(10)
_cell_length_c 5.26380(10)
_cell_measurement_reflns_used 11647
_cell_measurement_temperature 100.0(2)
_cell_measurement_theta_max 72.7070
_cell_measurement_theta_min 5.9460
_cell_volume 1161.09(3)
_computing_cell_refinement 'CrysAlisPro 1.171.38.46 (Rigaku OD, 2015)'
_computing_data_collection 'CrysAlisPro 1.171.38.46 (Rigaku OD, 2015)'
_computing_data_reduction 'CrysAlisPro 1.171.38.46 (Rigaku OD, 2015)'
_computing_molecular_graphics 'Olex2 (Dolomanov et al., 2009)'
_computing_publication_material 'Olex2 (Dolomanov et al., 2009)'
_computing_structure_refinement 'ShelXL (Sheldrick, 2015)'
_computing_structure_solution 'ShelXT (Sheldrick, 2015)'
_diffrn_ambient_environment N~2~
_diffrn_ambient_temperature 100.0(2)
_diffrn_detector 'CCD plate'
_diffrn_detector_area_resol_mean 8.0549
_diffrn_detector_type EosS2
_diffrn_measured_fraction_theta_full 0.999
_diffrn_measured_fraction_theta_max 0.996
_diffrn_measurement_details
;
List of Runs (angles in degrees, time in seconds):

  # Type    Start    End  Width  t~exp~   \w     \q     \k     \f   Frames
--------------------------------------------------------------------------
  1  \w    -64.00  30.00   1.00    1.00    --  -37.66  77.00 150.00   94
  2  \w   -106.00 -20.00   1.00    1.00    --  -37.66 -42.00  -2.99   86
  3  \w     57.00 110.00   1.00    1.00    --   37.66 178.00   0.00   53
  4  \w     57.00 110.00   1.00    1.00    --   37.66 178.00 -90.00   53
  5  \w     93.00 178.00   1.00    5.00    --  111.00  61.00-150.00   85
  6  \w     42.00 109.00   1.00    5.00    --  111.00 -94.00 -90.00   67
  7  \w     42.00 109.00   1.00    5.00    --  111.00 -94.00  90.00   67
  8  \w     44.00 129.00   1.00    5.00    --  111.00 -61.00   0.00   85
  9  \w     90.00 178.00   1.00    5.00    --  111.00  30.00 -30.00   88
 10  \w     93.00 178.00   1.00    5.00    --  111.00  61.00  90.00   85
 11  \w     84.00 178.00   1.00    5.00    --  111.00  77.00-120.00   94
 12  \w     84.00 178.00   1.00    5.00    --  111.00  77.00 -30.00   94
 13  \w     42.00 109.00   1.00    5.00    --  111.00 -94.00  30.00   67
 14  \w     90.00 178.00   1.00    5.00    --  111.00  30.00  90.00   88
 15  \w    100.00 178.00   1.00    5.00    --  111.00 111.00 120.00   78
 16  \w     42.00 109.00   1.00    5.00    --  111.00 -94.00 150.00   67
 17  \w     42.00 109.00   1.00    5.00    --  111.00 -94.00-180.00   67
 18  \w     41.00 116.00   1.00    5.00    --  111.00-111.00 -30.00   75
 19  \w     93.00 178.00   1.00    5.00    --  111.00  61.00   0.00   85
 20  \w   -105.00 -21.00   1.00    1.00    --  -37.66 -57.00 -90.00   84
 21  \w   -105.00 -21.00   1.00    1.00    --  -37.66 -57.00  90.00   84
 22  \w   -105.00 -21.00   1.00    1.00    --  -37.66 -57.00-180.00   84
 23  \w     57.00 110.00   1.00    1.00    --   37.66 178.00 120.00   53
 24  \w     94.00 178.00   1.00    5.00    --  111.00  45.00-120.00   84
 25  \w     84.00 178.00   1.00    5.00    --  111.00  77.00 -90.00   94
 26  \w     93.00 178.00   1.00    5.00    --  111.00  61.00  30.00   85
 27  \w     84.00 178.00   1.00    5.00    --  111.00  77.00 -60.00   94
 28  \w     90.00 178.00   1.00    5.00    --  111.00  30.00-180.00   88
 29  \w     84.00 178.00   1.00    5.00    --  111.00  77.00  60.00   94
 30  \w     84.00 178.00   1.00    5.00    --  111.00  77.00-180.00   94
 31  \w     84.00 178.00   1.00    5.00    --  111.00  77.00   0.00   94
 32  \w     90.00 178.00   1.00    5.00    --  111.00  30.00-150.00   88
 33  \w     84.00 178.00   1.00    5.00    --  111.00  77.00  30.00   94
 34  \w     94.00 178.00   1.00    5.00    --  111.00  45.00 120.00   84
 35  \w     93.00 178.00   1.00    5.00    --  111.00  61.00 120.00   85
 36  \w    -54.00  30.00   1.00    1.00    --  -37.66  57.00 -30.00   84
 37  \w   -110.00 -34.00   1.00    1.00    --  -37.66 178.00 -30.00   76
 38  \w   -105.00 -11.00   1.00    1.00    --  -37.66 -77.00   0.00   94
 39  \w      5.00  33.00   1.00    1.00    --   37.66  88.00 -78.19   28
 40  \w     41.00 116.00   1.00    5.00    --  111.00-111.00   0.00   75
;
_diffrn_measurement_device 'four-circle diffractometer'
_diffrn_measurement_device_type 'SuperNova, Dual, Cu at zero, EosS2'
_diffrn_measurement_method '\w scans'
_diffrn_orient_matrix_type 'CrysAlisPro convention (1999,Acta A55,543-557)'
_diffrn_orient_matrix_UB_11 0.0439858000
_diffrn_orient_matrix_UB_12 0.0517750000
_diffrn_orient_matrix_UB_13 -0.1486825000
_diffrn_orient_matrix_UB_21 -0.0305067000
_diffrn_orient_matrix_UB_22 0.0732272000
_diffrn_orient_matrix_UB_23 -0.2156372000
_diffrn_orient_matrix_UB_31 -0.0002807000
_diffrn_orient_matrix_UB_32 0.1797760000
_diffrn_orient_matrix_UB_33 0.1308831000
_diffrn_radiation_monochromator mirror
_diffrn_radiation_probe x-ray
_diffrn_radiation_type CuK\a
_diffrn_radiation_wavelength 1.54184
_diffrn_reflns_av_R_equivalents 0.0363
_diffrn_reflns_av_unetI/netI 0.0184
_diffrn_reflns_Laue_measured_fraction_full 0.999
_diffrn_reflns_Laue_measured_fraction_max 0.996
_diffrn_reflns_limit_h_max 35
_diffrn_reflns_limit_h_min -35
_diffrn_reflns_limit_k_max 9
_diffrn_reflns_limit_k_min -8
_diffrn_reflns_limit_l_max 6
_diffrn_reflns_limit_l_min -6
_diffrn_reflns_number 19062
_diffrn_reflns_point_group_measured_fraction_full 1.000
_diffrn_reflns_point_group_measured_fraction_max 0.995
_diffrn_reflns_theta_full 67.684
_diffrn_reflns_theta_max 73.124
_diffrn_reflns_theta_min 5.975
_diffrn_source 'micro-focus sealed X-ray tube'
_diffrn_source_type 'SuperNova (Cu) X-ray Source'
_exptl_absorpt_coefficient_mu 0.720
_exptl_absorpt_correction_T_max 1.000
_exptl_absorpt_correction_T_min 0.814
_exptl_absorpt_correction_type gaussian
_exptl_absorpt_process_details
;
CrysAlisPro 1.171.38.46 (Rigaku Oxford Diffraction, 2015)
Numerical absorption correction based on gaussian integration over
			a multifaceted crystal model
Empirical absorption correction using spherical harmonics,
 implemented in SCALE3 ABSPACK scaling algorithm.
;
_exptl_crystal_colour colourless
_exptl_crystal_colour_primary colourless
_exptl_crystal_density_diffrn 1.260
_exptl_crystal_description irregular
_exptl_crystal_F_000 472
_exptl_crystal_size_max 0.143
_exptl_crystal_size_mid 0.106
_exptl_crystal_size_min 0.076
_refine_diff_density_max 0.150
_refine_diff_density_min -0.150
_refine_diff_density_rms 0.033
_refine_ls_abs_structure_details
;
 Flack x determined using 916 quotients [(I+)-(I-)]/[(I+)+(I-)]
 (Parsons, Flack and Wagner, Acta Cryst. B69 (2013) 249-259).
;
_refine_ls_abs_structure_Flack -0.05(5)
_refine_ls_extinction_method none
_refine_ls_goodness_of_fit_ref 1.081
_refine_ls_hydrogen_treatment constr
_refine_ls_matrix_type full
_refine_ls_number_parameters 147
_refine_ls_number_reflns 2330
_refine_ls_number_restraints 0
_refine_ls_restrained_S_all 1.081
_refine_ls_R_factor_all 0.0280
_refine_ls_R_factor_gt 0.0276
_refine_ls_shift/su_max 0.000
_refine_ls_shift/su_mean 0.000
_refine_ls_structure_factor_coef Fsqd
_refine_ls_weighting_details 'w=1/[\s^2^(Fo^2^)+(0.0306P)^2^+0.3291P] where P=(Fo^2^+2Fc^2^)/3'
_refine_ls_weighting_scheme calc
_refine_ls_wR_factor_gt 0.0694
_refine_ls_wR_factor_ref 0.0699
_reflns_Friedel_coverage 0.660
_reflns_Friedel_fraction_full 1.000
_reflns_Friedel_fraction_max 0.995
_reflns_number_gt 2307
_reflns_number_total 2330
_reflns_threshold_expression 'I > 2\s(I)'
_cod_data_source_file ja8b00260_si_005.cif
_cod_data_source_block chirag6
_cod_database_code 4132018
_shelx_shelxl_version_number 2016/6
_chemical_oxdiff_formula 'C13 H16 O3'
_shelx_space_group_comment
;
The symmetry employed for this shelxl refinement is uniquely defined
by the following loop, which should always be used as a source of
symmetry information in preference to the above space-group names.
They are only intended as comments.
;
_reflns_odcompleteness_completeness 98.62
_reflns_odcompleteness_iscentric 1
_reflns_odcompleteness_theta 73.59
_olex2_refinement_description
;
1. Fixed Uiso
 At 1.2 times of:
  All C(H) groups, All C(H,H) groups
 At 1.5 times of:
  All C(H,H,H) groups
2.a Ternary CH refined with riding coordinates:
 C10(H10), C13(H13)
2.b Secondary CH2 refined with riding coordinates:
 C11(H11A,H11B), C15(H15A,H15B)
2.c Aromatic/amide H refined with riding coordinates:
 C3(H3), C4(H4), C5(H5), C6(H6)
2.d Idealised Me refined as rotating group:
 C12(H12A,H12B,H12C), C16(H16A,H16B,H16C)
;
_olex2_submission_special_instructions 'No special instructions were received'
_oxdiff_exptl_absorpt_empirical_details
;
Empirical correction (ABSPACK) includes:
- Absorption correction using spherical harmonics
- Frame scaling
;
_oxdiff_exptl_absorpt_empirical_full_max 1.612
_oxdiff_exptl_absorpt_empirical_full_min 0.677

loop_
_space_group_symop_operation_xyz
'x, y, z'
'-x, -y, z'
'-x+1/2, y+1/2, -z'
'x+1/2, -y+1/2, -z'

loop_
_atom_site_label
_atom_site_type_symbol
_atom_site_fract_x
_atom_site_fract_y
_atom_site_fract_z
_atom_site_U_iso_or_equiv
_atom_site_adp_type
_atom_site_occupancy
_atom_site_site_symmetry_order
_atom_site_calc_flag
_atom_site_refinement_flags_posn
C1 C 0.31163(5) 0.39613(19) 0.2445(3) 0.0131(3) Uani 1 1 d .
C2 C 0.34538(5) 0.38007(19) 0.4323(3) 0.0123(3) Uani 1 1 d .
C3 C 0.34095(5) 0.2433(2) 0.6049(3) 0.0167(3) Uani 1 1 d .
H3 H 0.362945 0.231348 0.738287 0.020 Uiso 1 1 calc R
C4 C 0.30468(6) 0.1240(2) 0.5842(3) 0.0194(3) Uani 1 1 d .
H4 H 0.301900 0.031425 0.703243 0.023 Uiso 1 1 calc R
C5 C 0.27255(6) 0.1408(2) 0.3886(3) 0.0186(3) Uani 1 1 d .
H5 H 0.248297 0.057539 0.371766 0.022 Uiso 1 1 calc R
C6 C 0.27558(5) 0.2785(2) 0.2174(3) 0.0166(3) Uani 1 1 d .
H6 H 0.253417 0.291371 0.085019 0.020 Uiso 1 1 calc R
O7 O 0.31299(4) 0.53295(14) 0.0691(2) 0.0153(2) Uani 1 1 d .
C8 C 0.33912(5) 0.6784(2) 0.1149(3) 0.0131(3) Uani 1 1 d .
O9 O 0.33823(4) 0.79122(15) -0.0441(2) 0.0198(3) Uani 1 1 d .
C10 C 0.36612(5) 0.6889(2) 0.3613(3) 0.0125(3) Uani 1 1 d .
H10 H 0.343948 0.724759 0.497940 0.015 Uiso 1 1 calc R
C11 C 0.40343(5) 0.8313(2) 0.3402(3) 0.0158(3) Uani 1 1 d .
H11A H 0.424355 0.802715 0.196835 0.019 Uiso 1 1 calc R
H11B H 0.388146 0.943845 0.300996 0.019 Uiso 1 1 calc R
C12 C 0.43241(6) 0.8525(2) 0.5805(4) 0.0220(4) Uani 1 1 d .
H12A H 0.411944 0.879607 0.723951 0.033 Uiso 1 1 calc GR
H12B H 0.454722 0.947726 0.556978 0.033 Uiso 1 1 calc GR
H12C H 0.449191 0.743802 0.615056 0.033 Uiso 1 1 calc GR
C13 C 0.38483(5) 0.50879(19) 0.4302(3) 0.0128(3) Uani 1 1 d .
H13 H 0.400281 0.512189 0.600257 0.015 Uiso 1 1 calc R
O14 O 0.41803(4) 0.46563(14) 0.2363(2) 0.0149(2) Uani 1 1 d .
C15 C 0.44531(6) 0.3162(2) 0.2961(4) 0.0235(4) Uani 1 1 d .
H15A H 0.424920 0.220429 0.355466 0.028 Uiso 1 1 calc R
H15B H 0.467425 0.344667 0.434038 0.028 Uiso 1 1 calc R
C16 C 0.47138(6) 0.2594(2) 0.0646(4) 0.0283(4) Uani 1 1 d .
H16A H 0.449323 0.230185 -0.070715 0.042 Uiso 1 1 calc GR
H16B H 0.490209 0.156554 0.105231 0.042 Uiso 1 1 calc GR
H16C H 0.491701 0.354224 0.007532 0.042 Uiso 1 1 calc GR

loop_
_atom_site_aniso_label
_atom_site_aniso_U_11
_atom_site_aniso_U_22
_atom_site_aniso_U_33
_atom_site_aniso_U_23
_atom_site_aniso_U_13
_atom_site_aniso_U_12
C1 0.0149(7) 0.0123(7) 0.0120(7) 0.0006(6) 0.0011(6) 0.0020(5)
C2 0.0137(7) 0.0109(7) 0.0124(7) -0.0010(6) 0.0010(6) 0.0018(6)
C3 0.0180(7) 0.0160(7) 0.0159(7) 0.0024(6) 0.0008(6) 0.0029(6)
C4 0.0223(8) 0.0148(7) 0.0211(8) 0.0033(7) 0.0047(7) -0.0008(6)
C5 0.0172(7) 0.0157(7) 0.0228(8) -0.0027(6) 0.0041(6) -0.0030(6)
C6 0.0144(7) 0.0180(7) 0.0175(7) -0.0032(6) 0.0006(6) 0.0000(6)
O7 0.0176(5) 0.0149(5) 0.0135(5) 0.0020(5) -0.0036(4) -0.0013(4)
C8 0.0119(6) 0.0130(7) 0.0145(7) 0.0009(6) 0.0007(6) 0.0034(5)
O9 0.0216(6) 0.0196(6) 0.0184(5) 0.0077(5) -0.0029(5) 0.0016(5)
C10 0.0134(6) 0.0115(7) 0.0127(7) 0.0003(6) -0.0002(5) 0.0019(6)
C11 0.0179(7) 0.0112(7) 0.0184(7) 0.0013(6) -0.0003(6) -0.0004(6)
C12 0.0208(8) 0.0203(8) 0.0248(9) 0.0013(7) -0.0041(7) -0.0064(6)
C13 0.0131(6) 0.0127(7) 0.0126(6) 0.0007(6) -0.0004(6) 0.0012(5)
O14 0.0134(5) 0.0132(5) 0.0181(5) 0.0021(4) 0.0024(4) 0.0044(4)
C15 0.0210(8) 0.0172(8) 0.0322(9) 0.0051(8) 0.0008(7) 0.0093(6)
C16 0.0259(9) 0.0232(8) 0.0357(10) -0.0051(8) 0.0030(8) 0.0107(7)

loop_
_atom_type_symbol
_atom_type_description
_atom_type_scat_dispersion_real
_atom_type_scat_dispersion_imag
_atom_type_scat_source
C C 0.0181 0.0091 'International Tables Vol C Tables 4.2.6.8 and 6.1.1.4'
H H 0.0000 0.0000 'International Tables Vol C Tables 4.2.6.8 and 6.1.1.4'
O O 0.0492 0.0322 'International Tables Vol C Tables 4.2.6.8 and 6.1.1.4'

loop_
_exptl_crystal_face_index_h
_exptl_crystal_face_index_k
_exptl_crystal_face_index_l
_exptl_crystal_face_perp_dist
4 1 3 0.0532
3 -5 0 0.0753
-4 0 -3 0.0713
-3 5 0 0.0300
1 4 2 0.0494
18 0 0 0.0361
7 -4 -2 0.0938
-18 -1 0 0.0380
-13 2 -2 0.0533

loop_
_geom_angle_atom_site_label_1
_geom_angle_atom_site_label_2
_geom_angle_atom_site_label_3
_geom_angle
C2 C1 C6 122.67(14)
C2 C1 O7 121.08(13)
C6 C1 O7 116.25(13)
C1 C2 C3 117.78(14)
C1 C2 C13 117.63(13)
C3 C2 C13 124.56(14)
C2 C3 H3 119.6
C4 C3 C2 120.79(15)
C4 C3 H3 119.6
C3 C4 H4 120.1
C3 C4 C5 119.73(15)
C5 C4 H4 120.1
C4 C5 H5 119.7
C4 C5 C6 120.58(15)
C6 C5 H5 119.7
C1 C6 C5 118.38(15)
C1 C6 H6 120.8
C5 C6 H6 120.8
C8 O7 C1 120.73(12)
O7 C8 C10 118.49(13)
O9 C8 O7 116.84(14)
O9 C8 C10 124.66(14)
C8 C10 H10 107.6
C8 C10 C11 109.55(12)
C8 C10 C13 109.68(13)
C11 C10 H10 107.6
C13 C10 H10 107.6
C13 C10 C11 114.42(12)
C10 C11 H11A 108.9
C10 C11 H11B 108.9
H11A C11 H11B 107.7
C12 C11 C10 113.49(13)
C12 C11 H11A 108.9
C12 C11 H11B 108.9
C11 C12 H12A 109.5
C11 C12 H12B 109.5
C11 C12 H12C 109.5
H12A C12 H12B 109.5
H12A C12 H12C 109.5
H12B C12 H12C 109.5
C2 C13 C10 109.18(12)
C2 C13 H13 110.3
C10 C13 H13 110.3
O14 C13 C2 110.88(12)
O14 C13 C10 105.93(12)
O14 C13 H13 110.3
C15 O14 C13 113.26(12)
O14 C15 H15A 109.8
O14 C15 H15B 109.8
O14 C15 C16 109.30(15)
H15A C15 H15B 108.3
C16 C15 H15A 109.8
C16 C15 H15B 109.8
C15 C16 H16A 109.5
C15 C16 H16B 109.5
C15 C16 H16C 109.5
H16A C16 H16B 109.5
H16A C16 H16C 109.5
H16B C16 H16C 109.5

loop_
_geom_bond_atom_site_label_1
_geom_bond_atom_site_label_2
_geom_bond_distance
C1 C2 1.391(2)
C1 C6 1.382(2)
C1 O7 1.3976(18)
C2 C3 1.393(2)
C2 C13 1.504(2)
C3 H3 0.9500
C3 C4 1.392(2)
C4 H4 0.9500
C4 C5 1.390(2)
C5 H5 0.9500
C5 C6 1.390(2)
C6 H6 0.9500
O7 C8 1.3663(18)
C8 O9 1.204(2)
C8 C10 1.514(2)
C10 H10 1.0000
C10 C11 1.535(2)
C10 C13 1.525(2)
C11 H11A 0.9900
C11 H11B 0.9900
C11 C12 1.524(2)
C12 H12A 0.9800
C12 H12B 0.9800
C12 H12C 0.9800
C13 H13 1.0000
C13 O14 1.4365(18)
O14 C15 1.4240(19)
C15 H15A 0.9900
C15 H15B 0.9900
C15 C16 1.496(3)
C16 H16A 0.9800
C16 H16B 0.9800
C16 H16C 0.9800

loop_
_geom_torsion_atom_site_label_1
_geom_torsion_atom_site_label_2
_geom_torsion_atom_site_label_3
_geom_torsion_atom_site_label_4
_geom_torsion
C1 C2 C3 C4 2.0(2)
C1 C2 C13 C10 39.27(18)
C1 C2 C13 O14 -77.07(16)
C1 O7 C8 O9 -179.43(13)
C1 O7 C8 C10 -0.70(19)
C2 C1 C6 C5 1.4(2)
C2 C1 O7 C8 -17.7(2)
C2 C3 C4 C5 0.2(2)
C2 C13 O14 C15 -72.81(16)
C3 C2 C13 C10 -142.51(15)
C3 C2 C13 O14 101.14(17)
C3 C4 C5 C6 -1.7(2)
C4 C5 C6 C1 0.9(2)
C6 C1 C2 C3 -2.8(2)
C6 C1 C2 C13 175.53(14)
C6 C1 O7 C8 163.16(14)
O7 C1 C2 C3 178.13(13)
O7 C1 C2 C13 -3.5(2)
O7 C1 C6 C5 -179.51(13)
O7 C8 C10 C11 163.17(12)
O7 C8 C10 C13 36.80(17)
C8 C10 C11 C12 179.70(13)
C8 C10 C13 C2 -53.70(16)
C8 C10 C13 O14 65.76(14)
O9 C8 C10 C11 -18.2(2)
O9 C8 C10 C13 -144.58(15)
C10 C13 O14 C15 168.86(12)
C11 C10 C13 C2 -177.26(12)
C11 C10 C13 O14 -57.80(16)
C13 C2 C3 C4 -176.26(14)
C13 C10 C11 C12 -56.67(18)
C13 O14 C15 C16 168.22(13)

loop_
_exptl_oxdiff_crystal_face_indexfrac_h
_exptl_oxdiff_crystal_face_indexfrac_k
_exptl_oxdiff_crystal_face_indexfrac_l
_exptl_oxdiff_crystal_face_x
_exptl_oxdiff_crystal_face_y
_exptl_oxdiff_crystal_face_z
3.9994 0.7416 3.2966 -0.2758 -0.7786 0.5637
2.7645 -4.8978 0.3384 -0.1823 -0.5160 -0.8370
-4.4186 0.0853 -3.3177 0.3034 0.8565 -0.4177
-2.8352 4.8857 -0.3963 0.1872 0.5297 0.8273
0.7939 4.4644 1.5012 0.0429 -0.0210 0.9989
18.4391 0.3392 -0.4976 0.9026 -0.4304 -0.0093
6.6398 -4.0248 -1.5982 0.3213 -0.1527 -0.9346
-18.4203 -0.5613 0.4210 -0.9019 0.4301 -0.0406
-12.9973 2.0012 -2.0003 -0.1707 0.9744 0.1016
